data_2242261
loop_
_publ_author_name
'Frampton, Christopher S.'
'Murray, James I.'
'Spivey, Alan C.'

_publ_section_title
;
 Crystal structure of 1-methylimidazole 3-oxide monohydrate
;
_journal_coeditor_code HB7643
_journal_issue 3
_journal_name_full 'Acta Crystallographica Section E'
_journal_page_first 372
_journal_page_last 374
_journal_paper_doi 10.1107/S2056989017002079
_journal_volume 73
_journal_year 2017
_chemical_formula_iupac 'C4 H6 N2 O, H2 O'
_chemical_formula_moiety 'C4 H6 N2 O, H2 O'
_chemical_formula_sum 'C4 H8 N2 O2'
_chemical_formula_weight 116.12
_chemical_name_common
;
Murray <i>N</i>-oxide catalyst
;
_chemical_name_systematic
;
1-Methylimidazole 3-<i>N</i>-oxide monohydrate
;
_space_group_crystal_system monoclinic
_space_group_IT_number 4
_space_group_name_Hall 'P 2yb'
_space_group_name_H-M_alt 'P 1 21 1'
_symmetry_space_group_name_Hall 'P 2yb'
_symmetry_space_group_name_H-M 'P 1 21 1'
_atom_sites_solution_hydrogens mixed
_atom_sites_solution_primary direct
_audit_creation_method SHELXL-2014/6
_cell_angle_alpha 90
_cell_angle_beta 112.402(9)
_cell_angle_gamma 90
_cell_formula_units_Z 4
_cell_length_a 7.5941(6)
_cell_length_b 10.0703(6)
_cell_length_c 7.8286(6)
_cell_measurement_reflns_used 1007
_cell_measurement_temperature 100.0(10)
_cell_measurement_theta_max 74.77
_cell_measurement_theta_min 6.29
_cell_volume 553.51(8)
_computing_cell_refinement
;
CrysAlis PRO (Rigaku OD, 2015)
;
_computing_data_collection
;
CrysAlis PRO (Rigaku OD, 2015)
;
_computing_data_reduction
;
CrysAlis PRO (Rigaku OD, 2015)
;
_computing_molecular_graphics
;
SHELXTL (Sheldrick, 2008) and <i>Mercury</i> (Macrae <i>et al</i>.,
2008)
;
_computing_publication_material
;
SHELXTL (Sheldrick, 2008), <i>Mercury</i> (Macrae <i>et al</i>.,
2008)
and publCIF (Westrip, 2010)
;
_computing_structure_refinement
;
SHELXL2014 (Sheldrick, 2015b)
;
_computing_structure_solution
;
SHELXD2014 (Sheldrick et al., 2001)
;
_diffrn_ambient_temperature 100.0(10)
_diffrn_detector_area_resol_mean 5.2921
_diffrn_measured_fraction_theta_full 0.998
_diffrn_measured_fraction_theta_max 0.995
_diffrn_measurement_device_type 'Rigaku SuperNova, Dualflex, AtlasS2'
_diffrn_measurement_method '\w scans'
_diffrn_radiation_type CuK\a
_diffrn_radiation_wavelength 1.54184
_diffrn_reflns_av_R_equivalents 0.0229
_diffrn_reflns_limit_h_max 8
_diffrn_reflns_limit_h_min -9
_diffrn_reflns_limit_k_max 5
_diffrn_reflns_limit_k_min -12
_diffrn_reflns_limit_l_max 7
_diffrn_reflns_limit_l_min -9
_diffrn_reflns_number 2067
_diffrn_reflns_theta_full 67.679
_diffrn_reflns_theta_max 74.338
_diffrn_reflns_theta_min 6.114
_exptl_absorpt_coefficient_mu 0.953
_exptl_absorpt_correction_T_max 1.00000
_exptl_absorpt_correction_T_min 0.41933
_exptl_absorpt_correction_type multi-scan
_exptl_absorpt_process_details
;
(CrysAlis PRO; Rigaku OD, 2015)
;
_exptl_crystal_colour Colourless
_exptl_crystal_density_diffrn 1.393
_exptl_crystal_description Lath
_exptl_crystal_F_000 248
_exptl_crystal_size_max 0.450
_exptl_crystal_size_mid 0.100
_exptl_crystal_size_min 0.050
_refine_diff_density_max 0.206
_refine_diff_density_min -0.229
_refine_ls_abs_structure_details none
_refine_ls_extinction_method none
_refine_ls_goodness_of_fit_ref 1.013
_refine_ls_hydrogen_treatment mixed
_refine_ls_matrix_type full
_refine_ls_number_parameters 163
_refine_ls_number_reflns 1386
_refine_ls_number_restraints 1
_refine_ls_restrained_S_all 1.013
_refine_ls_R_factor_all 0.0461
_refine_ls_R_factor_gt 0.0415
_refine_ls_shift/su_max 0.000
_refine_ls_shift/su_mean 0.000
_refine_ls_structure_factor_coef Fsqd
_refine_ls_weighting_details 'w=1/[\s^2^(Fo^2^)+(0.0750P)^2^] where P=(Fo^2^+2Fc^2^)/3'
_refine_ls_weighting_scheme calc
_refine_ls_wR_factor_gt 0.1143
_refine_ls_wR_factor_ref 0.1192
_reflns_number_gt 1241
_reflns_number_total 1386
_reflns_threshold_expression 'I > 2\s(I)'
_cod_data_source_file hb7643sup1.cif
_cod_data_source_block I
_cod_database_code 2242261
_shelx_space_group_comment
;
The symmetry employed for this shelxl refinement is uniquely defined
by the following loop, which should always be used as a source of
symmetry information in preference to the above space-group names.
They are only intended as comments.
;
_shelx_estimated_absorpt_t_min 0.674
_shelx_estimated_absorpt_t_max 0.954
_shelxl_version_number 2014/6

loop_
_space_group_symop_operation_xyz
'x, y, z'
'-x, y+1/2, -z'

loop_
_atom_site_type_symbol
_atom_site_label
_atom_site_fract_x
_atom_site_fract_y
_atom_site_fract_z
_atom_site_U_iso_or_equiv
_atom_site_adp_type
_atom_site_calc_flag
_atom_site_occupancy
O O1A 0.5193(3) 0.2133(2) 0.5360(3) 0.0218(5) Uani d 1
N N1A 0.3842(3) 0.2757(3) 0.3934(3) 0.0176(6) Uani d 1
N N2A 0.2057(4) 0.4269(3) 0.2161(4) 0.0189(6) Uani d 1
C C1A 0.3553(4) 0.4046(3) 0.3747(4) 0.0193(6) Uani d 1
H H1A 0.4276 0.4707 0.4589 0.023 Uiso calc 1
C C2A 0.2517(4) 0.2107(3) 0.2439(4) 0.0185(6) Uani d 1
H H2A 0.2413 0.1176 0.2231 0.022 Uiso calc 1
C C3A 0.1392(4) 0.3066(3) 0.1325(4) 0.0185(6) Uani d 1
H H3A 0.0348 0.2931 0.0187 0.022 Uiso calc 1
C C4A 0.1200(4) 0.5563(3) 0.1484(5) 0.0231(7) Uani d 1
H H4AA 0.0184 0.5739 0.1936 0.035 Uiso calc 1
H H4AB 0.0667 0.5562 0.0130 0.035 Uiso calc 1
H H4AC 0.2176 0.6256 0.1934 0.035 Uiso calc 1
O O2A 0.7412(3) 0.3868(2) 0.8081(3) 0.0237(5) Uani d 1
H H2AA 0.675(7) 0.410(6) 0.898(7) 0.063(16) Uiso d 1
H H2AB 0.669(6) 0.335(5) 0.729(6) 0.039(13) Uiso d 1
O O1B 0.5360(3) 0.4513(2) 1.0200(3) 0.0226(5) Uani d 1
N N1B 0.3895(4) 0.5126(3) 0.8873(3) 0.0188(6) Uani d 1
N N2B 0.2080(4) 0.6632(3) 0.7115(4) 0.0183(6) Uani d 1
C C1B 0.3733(4) 0.6430(3) 0.8560(4) 0.0203(7) Uani d 1
H H1B 0.4617 0.7092 0.9231 0.024 Uiso calc 1
C C2B 0.2336(4) 0.4478(3) 0.7620(4) 0.0201(6) Uani d 1
H H2B 0.2105 0.3548 0.7544 0.024 Uiso calc 1
C C3B 0.1191(4) 0.5435(3) 0.6509(4) 0.0194(6) Uani d 1
H H3B 0.0007 0.5300 0.5510 0.023 Uiso calc 1
C C4B 0.1431(4) 0.7915(3) 0.6217(5) 0.0222(7) Uani d 1
H H4BA 0.1842 0.8624 0.7144 0.033 Uiso calc 1
H H4BB 0.0038 0.7916 0.5622 0.033 Uiso calc 1
H H4BC 0.1978 0.8065 0.5284 0.033 Uiso calc 1
O O2B 0.7272(3) 0.6268(2) 1.2987(3) 0.0242(6) Uani d 1
H H2BA 0.663(6) 0.585(5) 1.205(5) 0.023(10) Uiso d 1
H H2BB 0.638(7) 0.648(6) 1.351(7) 0.057(15) Uiso d 1

loop_
_atom_site_aniso_label
_atom_site_aniso_U_11
_atom_site_aniso_U_22
_atom_site_aniso_U_33
_atom_site_aniso_U_12
_atom_site_aniso_U_13
_atom_site_aniso_U_23
O1A 0.0226(10) 0.0189(12) 0.0202(12) 0.0033(9) 0.0039(10) 0.0048(10)
N1A 0.0212(12) 0.0148(13) 0.0171(12) 0.0005(9) 0.0075(10) 0.0015(10)
N2A 0.0236(12) 0.0108(14) 0.0229(13) 0.0007(10) 0.0095(11) 0.0008(10)
C1A 0.0210(13) 0.0169(16) 0.0196(15) -0.0029(12) 0.0071(12) -0.0001(11)
C2A 0.0228(14) 0.0103(15) 0.0223(15) -0.0013(12) 0.0084(13) -0.0007(12)
C3A 0.0227(14) 0.0101(14) 0.0219(15) -0.0012(11) 0.0077(12) -0.0025(12)
C4A 0.0290(15) 0.0107(15) 0.0300(16) 0.0013(12) 0.0117(14) 0.0027(13)
O2A 0.0248(11) 0.0177(13) 0.0263(12) -0.0010(9) 0.0071(10) -0.0023(10)
O1B 0.0256(11) 0.0192(11) 0.0185(10) 0.0039(9) 0.0032(9) -0.0010(9)
N1B 0.0243(13) 0.0137(14) 0.0187(13) 0.0015(10) 0.0086(11) -0.0017(9)
N2B 0.0229(12) 0.0110(13) 0.0220(12) 0.0005(10) 0.0097(10) -0.0001(10)
C1B 0.0230(15) 0.0181(16) 0.0209(14) -0.0025(12) 0.0097(13) -0.0020(12)
C2B 0.0263(15) 0.0111(14) 0.0224(14) -0.0015(12) 0.0087(12) -0.0012(11)
C3B 0.0217(13) 0.0139(15) 0.0210(13) -0.0024(12) 0.0063(12) -0.0032(12)
C4B 0.0280(15) 0.0108(15) 0.0279(16) 0.0015(13) 0.0107(14) 0.0025(12)
O2B 0.0265(12) 0.0200(14) 0.0251(11) -0.0013(10) 0.0086(10) -0.0053(10)

loop_
_atom_type_symbol
_atom_type_description
_atom_type_scat_dispersion_real
_atom_type_scat_dispersion_imag
_atom_type_scat_source
C C 0.0181 0.0091 'International Tables Vol C Tables 4.2.6.8 and 6.1.1.4'
H H 0.0000 0.0000 'International Tables Vol C Tables 4.2.6.8 and 6.1.1.4'
N N 0.0311 0.0180 'International Tables Vol C Tables 4.2.6.8 and 6.1.1.4'
O O 0.0492 0.0322 'International Tables Vol C Tables 4.2.6.8 and 6.1.1.4'

loop_
_geom_angle_atom_site_label_1
_geom_angle_atom_site_label_2
_geom_angle_atom_site_label_3
_geom_angle
C1A N1A O1A 126.5(3)
C1A N1A C2A 109.6(3)
O1A N1A C2A 123.9(3)
C1A N2A C3A 108.6(3)
C1A N2A C4A 125.8(3)
C3A N2A C4A 125.4(3)
N1A C1A N2A 108.3(3)
N1A C1A H1A 125.8
N2A C1A H1A 125.8
C3A C2A N1A 106.4(3)
C3A C2A H2A 126.8
N1A C2A H2A 126.8
C2A C3A N2A 107.0(3)
C2A C3A H3A 126.5
N2A C3A H3A 126.5
N2A C4A H4AA 109.5
N2A C4A H4AB 109.5
H4AA C4A H4AB 109.5
N2A C4A H4AC 109.5
H4AA C4A H4AC 109.5
H4AB C4A H4AC 109.5
H2AA O2A H2AB 107(4)
C1B N1B O1B 125.7(3)
C1B N1B C2B 110.0(3)
O1B N1B C2B 124.3(3)
C1B N2B C3B 109.6(3)
C1B N2B C4B 124.9(3)
C3B N2B C4B 125.3(3)
N1B C1B N2B 107.1(3)
N1B C1B H1B 126.4
N2B C1B H1B 126.4
C3B C2B N1B 106.5(3)
C3B C2B H2B 126.7
N1B C2B H2B 126.7
C2B C3B N2B 106.8(3)
C2B C3B H3B 126.6
N2B C3B H3B 126.6
N2B C4B H4BA 109.5
N2B C4B H4BB 109.5
H4BA C4B H4BB 109.5
N2B C4B H4BC 109.5
H4BA C4B H4BC 109.5
H4BB C4B H4BC 109.5
H2BA O2B H2BB 103(4)

loop_
_geom_bond_atom_site_label_1
_geom_bond_atom_site_label_2
_geom_bond_distance
O1A N1A 1.350(3)
N1A C1A 1.315(4)
N1A C2A 1.384(4)
N2A C1A 1.344(4)
N2A C3A 1.378(4)
N2A C4A 1.463(4)
C1A H1A 0.9500
C2A C3A 1.362(4)
C2A H2A 0.9500
C3A H3A 0.9500
C4A H4AA 0.9800
C4A H4AB 0.9800
C4A H4AC 0.9800
O2A H2AA 1.03(6)
O2A H2AB 0.83(5)
O1B N1B 1.348(3)
N1B C1B 1.332(4)
N1B C2B 1.380(4)
N2B C1B 1.348(4)
N2B C3B 1.374(4)
N2B C4B 1.464(4)
C1B H1B 0.9500
C2B C3B 1.366(4)
C2B H2B 0.9500
C3B H3B 0.9500
C4B H4BA 0.9800
C4B H4BB 0.9800
C4B H4BC 0.9800
O2B H2BA 0.83(4)
O2B H2BB 0.94(5)

loop_
_geom_hbond_atom_site_label_D
_geom_hbond_atom_site_label_H
_geom_hbond_atom_site_label_A
_geom_hbond_site_symmetry_A
_geom_hbond_distance_DH
_geom_hbond_distance_HA
_geom_hbond_distance_DA
_geom_hbond_angle_DHA
O2A H2AA O1B . 1.03(6) 1.73(6) 2.752(3) 172(4)
O2A H2AB O1A . 0.83(5) 1.94(5) 2.773(3) 175(4)
O2B H2BA O1B . 0.83(4) 1.94(4) 2.752(3) 167(4)
O2B H2BB O1A 2_657 0.94(5) 1.86(5) 2.790(3) 171(5)
C1A H1A O1A 2_656 0.95 2.47 3.248(4) 139
C4A H4AC O1A 2_656 0.98 2.46 3.308(4) 145
C4B H4BC O1A 2_656 0.98 2.56 3.336(4) 136
C1B H1B O1B 2_657 0.95 2.48 3.248(4) 138
C2B H2B O2B 2_647 0.95 2.41 3.298(4) 155
C4B H4BA O1B 2_657 0.98 2.50 3.345(4) 144

loop_
_geom_torsion_atom_site_label_1
_geom_torsion_atom_site_label_2
_geom_torsion_atom_site_label_3
_geom_torsion_atom_site_label_4
_geom_torsion
O1A N1A C1A N2A -178.9(2)
C2A N1A C1A N2A 0.2(3)
C3A N2A C1A N1A -0.1(3)
C4A N2A C1A N1A 176.4(3)
C1A N1A C2A C3A -0.2(3)
O1A N1A C2A C3A 179.0(2)
N1A C2A C3A N2A 0.1(3)
C1A N2A C3A C2A 0.0(3)
C4A N2A C3A C2A -176.6(3)
O1B N1B C1B N2B 179.6(2)
C2B N1B C1B N2B 0.0(4)
C3B N2B C1B N1B 0.0(3)
C4B N2B C1B N1B -174.4(3)
C1B N1B C2B C3B 0.0(4)
O1B N1B C2B C3B -179.6(2)
N1B C2B C3B N2B 0.0(3)
C1B N2B C3B C2B 0.0(3)
C4B N2B C3B C2B 174.4(3)

_cod_database_fobs_code 2242261
